data_4303925
loop_
_publ_author_name
'Sonia Nieto'
'Palmira Arnau'
'Elena Serrano'
'Rafael Navarro'
'Tatiana Soler'
'Carlos Cativiela'
'Esteban P. Urriolabeitia'

_publ_contact_author_address 'ICMA, CSIC-Universidad de Zaragoza, Plaza S. Francisco, 50009 Zaragoza (Spain)'
_publ_contact_author_email esteban@unizar.es
_publ_contact_author_fax (+34)976761187
_publ_contact_author_name 'Esteban P. Urriolabeitia'
_publ_contact_author_phone (+34)976762302
_publ_section_title
;
Functionalization of Methyl (R)-Phenylglycinate Through Orthopalladation:
C-Hal, C-O, C-N, and C-C Bond Coupling
;
_journal_name_full 'Inorganic Chemistry'
_journal_page_first 11963
_journal_page_last 11975
_journal_paper_doi 10.1021/ic901941s
_journal_volume 48
_journal_year 2009
_chemical_formula_sum 'C10 H9 N O3'
_chemical_formula_weight 191.18
_chemical_name_systematic
; 
 ? 
;
_space_group_IT_number 2
_symmetry_cell_setting triclinic
_symmetry_space_group_name_Hall '-P 1'
_symmetry_space_group_name_H-M 'P -1'
_atom_sites_solution_hydrogens geom
_atom_sites_solution_primary direct
_atom_sites_solution_secondary difmap
_audit_creation_method SHELXL-97
_cell_angle_alpha 95.711(5)
_cell_angle_beta 93.853(4)
_cell_angle_gamma 101.686(4)
_cell_formula_units_Z 2
_cell_length_a 5.9865(2)
_cell_length_b 7.4403(4)
_cell_length_c 10.3211(6)
_cell_measurement_reflns_used 2390
_cell_measurement_temperature 150(2)
_cell_measurement_theta_max 26.0735
_cell_measurement_theta_min 3.2551
_cell_volume 446.15(4)
_computing_structure_refinement 'SHELXL-97 (Sheldrick, 1997)'
_computing_structure_solution 'SHELXS-97 (Sheldrick, 1990)'
_diffrn_ambient_temperature 150(2)
_diffrn_measured_fraction_theta_full 0.998
_diffrn_measured_fraction_theta_max 0.998
_diffrn_radiation_monochromator graphite
_diffrn_radiation_source 'fine-focus sealed tube'
_diffrn_radiation_type MoK\a
_diffrn_radiation_wavelength 0.71073
_diffrn_reflns_av_R_equivalents 0.0482
_diffrn_reflns_av_sigmaI/netI 0.0639
_diffrn_reflns_limit_h_max 7
_diffrn_reflns_limit_h_min -7
_diffrn_reflns_limit_k_max 8
_diffrn_reflns_limit_k_min -8
_diffrn_reflns_limit_l_max 12
_diffrn_reflns_limit_l_min -12
_diffrn_reflns_number 7242
_diffrn_reflns_theta_full 25.00
_diffrn_reflns_theta_max 25.00
_diffrn_reflns_theta_min 2.81
_exptl_absorpt_coefficient_mu 0.107
_exptl_absorpt_correction_T_max 0.9979
_exptl_absorpt_correction_T_min 0.9811
_exptl_absorpt_correction_type multi-scan
_exptl_crystal_colour colorless
_exptl_crystal_density_diffrn 1.423
_exptl_crystal_density_method 'not measured'
_exptl_crystal_description plate
_exptl_crystal_F_000 200
_exptl_crystal_size_max 0.18
_exptl_crystal_size_mid 0.17
_exptl_crystal_size_min 0.02
_refine_diff_density_max 0.184
_refine_diff_density_min -0.234
_refine_diff_density_rms 0.037
_refine_ls_extinction_method none
_refine_ls_goodness_of_fit_ref 0.871
_refine_ls_hydrogen_treatment constr
_refine_ls_matrix_type full
_refine_ls_number_parameters 128
_refine_ls_number_reflns 1569
_refine_ls_number_restraints 0
_refine_ls_restrained_S_all 0.871
_refine_ls_R_factor_all 0.0729
_refine_ls_R_factor_gt 0.0374
_refine_ls_shift/su_max 0.000
_refine_ls_shift/su_mean 0.000
_refine_ls_structure_factor_coef Fsqd
_refine_ls_weighting_details 'calc w=1/[\s^2^(Fo^2^)+(0.0403P)^2^+0.0000P] where P=(Fo^2^+2Fc^2^)/3'
_refine_ls_weighting_scheme calc
_refine_ls_wR_factor_gt 0.0712
_refine_ls_wR_factor_ref 0.0769
_reflns_number_gt 990
_reflns_number_total 1569
_reflns_threshold_expression >2sigma(I)
_cod_data_source_file ic901941s_si_002_4.cif
_cod_data_source_block '__5'
_cod_database_code 4303925

loop_
_symmetry_equiv_pos_as_xyz
'x, y, z'
'-x, -y, -z'

loop_
_atom_site_label
_atom_site_type_symbol
_atom_site_fract_x
_atom_site_fract_y
_atom_site_fract_z
_atom_site_U_iso_or_equiv
_atom_site_adp_type
_atom_site_occupancy
_atom_site_symmetry_multiplicity
_atom_site_calc_flag
_atom_site_refinement_flags
_atom_site_disorder_assembly
_atom_site_disorder_group
O1 O 0.26066(19) 0.69165(16) 0.52708(12) 0.0278(3) Uani 1 1 d . . .
O2 O -0.2164(2) 0.6176(2) 0.87004(14) 0.0444(4) Uani 1 1 d . . .
O3 O -0.4708(2) 0.79558(17) 0.84080(12) 0.0345(4) Uani 1 1 d . . .
N1 N -0.0853(2) 0.66599(19) 0.61493(14) 0.0254(4) Uani 1 1 d . . .
H1A H -0.1328 0.5459 0.5950 0.031 Uiso 1 1 calc R . .
C1 C 0.1408(3) 0.9522(2) 0.64386(16) 0.0208(4) Uani 1 1 d . . .
C2 C 0.3170(3) 1.1034(2) 0.64161(17) 0.0266(5) Uani 1 1 d . . .
H2A H 0.4538 1.0914 0.6031 0.032 Uiso 1 1 calc R . .
C3 C 0.2875(3) 1.2727(3) 0.69735(19) 0.0319(5) Uani 1 1 d . . .
H3A H 0.4055 1.3792 0.6966 0.038 Uiso 1 1 calc R . .
C4 C 0.0879(3) 1.2894(3) 0.75443(19) 0.0327(5) Uani 1 1 d . . .
H4A H 0.0719 1.4070 0.7930 0.039 Uiso 1 1 calc R . .
C5 C -0.0875(3) 1.1374(3) 0.75577(18) 0.0282(5) Uani 1 1 d . . .
H5A H -0.2239 1.1487 0.7949 0.034 Uiso 1 1 calc R . .
C6 C -0.0591(3) 0.9686(2) 0.69874(17) 0.0225(4) Uani 1 1 d . . .
C7 C -0.2212(3) 0.7813(2) 0.67933(17) 0.0227(4) Uani 1 1 d . . .
H7A H -0.3581 0.7858 0.6196 0.027 Uiso 1 1 calc R . .
C8 C -0.2971(3) 0.7191(3) 0.80739(19) 0.0252(5) Uani 1 1 d . . .
C9 C 0.1198(3) 0.7580(2) 0.58809(17) 0.0220(4) Uani 1 1 d . . .
C10 C -0.5650(3) 0.7511(3) 0.9620(2) 0.0441(6) Uani 1 1 d . . .
H10A H -0.7029 0.8017 0.9710 0.066 Uiso 1 1 calc R . .
H10B H -0.4513 0.8050 1.0357 0.066 Uiso 1 1 calc R . .
H10C H -0.6045 0.6167 0.9616 0.066 Uiso 1 1 calc R . .

loop_
_atom_site_aniso_label
_atom_site_aniso_U_11
_atom_site_aniso_U_22
_atom_site_aniso_U_33
_atom_site_aniso_U_23
_atom_site_aniso_U_13
_atom_site_aniso_U_12
O1 0.0238(7) 0.0269(7) 0.0323(8) -0.0038(6) 0.0096(6) 0.0056(6)
O2 0.0529(9) 0.0471(9) 0.0459(10) 0.0221(8) 0.0207(7) 0.0271(8)
O3 0.0378(8) 0.0405(9) 0.0334(8) 0.0107(7) 0.0187(6) 0.0192(7)
N1 0.0244(9) 0.0167(8) 0.0343(10) -0.0004(7) 0.0119(7) 0.0008(7)
C1 0.0230(10) 0.0214(10) 0.0193(10) 0.0036(8) 0.0018(8) 0.0074(8)
C2 0.0244(10) 0.0273(11) 0.0285(12) 0.0065(9) 0.0037(9) 0.0045(9)
C3 0.0348(12) 0.0211(11) 0.0372(13) 0.0029(9) 0.0030(10) -0.0002(9)
C4 0.0397(12) 0.0224(11) 0.0371(13) 0.0016(9) -0.0004(10) 0.0112(9)
C5 0.0310(11) 0.0302(11) 0.0275(11) 0.0031(9) 0.0069(9) 0.0144(10)
C6 0.0242(10) 0.0240(10) 0.0211(11) 0.0059(8) 0.0030(8) 0.0075(8)
C7 0.0201(10) 0.0251(10) 0.0240(11) 0.0011(8) 0.0054(8) 0.0067(8)
C8 0.0258(11) 0.0210(10) 0.0284(12) -0.0010(9) 0.0062(9) 0.0044(9)
C9 0.0212(10) 0.0245(10) 0.0202(10) 0.0031(8) 0.0029(9) 0.0041(9)
C10 0.0526(14) 0.0493(14) 0.0362(13) 0.0092(11) 0.0278(11) 0.0146(12)

loop_
_atom_type_symbol
_atom_type_description
_atom_type_scat_dispersion_real
_atom_type_scat_dispersion_imag
_atom_type_scat_source
C C 0.0033 0.0016 'International Tables Vol C Tables 4.2.6.8 and 6.1.1.4'
H H 0.0000 0.0000 'International Tables Vol C Tables 4.2.6.8 and 6.1.1.4'
O O 0.0106 0.0060 'International Tables Vol C Tables 4.2.6.8 and 6.1.1.4'
N N 0.0061 0.0033 'International Tables Vol C Tables 4.2.6.8 and 6.1.1.4'

loop_
_geom_angle_atom_site_label_1
_geom_angle_atom_site_label_2
_geom_angle_atom_site_label_3
_geom_angle
_geom_angle_site_symmetry_1
_geom_angle_site_symmetry_3
_geom_angle_publ_flag
C8 O3 C10 116.69(14) . . ?
C9 N1 C7 114.05(14) . . ?
C9 N1 H1A 123.0 . . ?
C7 N1 H1A 123.0 . . ?
C6 C1 C2 121.53(17) . . ?
C6 C1 C9 108.65(15) . . ?
C2 C1 C9 129.76(16) . . ?
C1 C2 C3 117.66(17) . . ?
C1 C2 H2A 121.2 . . ?
C3 C2 H2A 121.2 . . ?
C2 C3 C4 121.01(18) . . ?
C2 C3 H3A 119.5 . . ?
C4 C3 H3A 119.5 . . ?
C5 C4 C3 120.82(18) . . ?
C5 C4 H4A 119.6 . . ?
C3 C4 H4A 119.6 . . ?
C4 C5 C6 118.18(17) . . ?
C4 C5 H5A 120.9 . . ?
C6 C5 H5A 120.9 . . ?
C1 C6 C5 120.77(17) . . ?
C1 C6 C7 108.57(15) . . ?
C5 C6 C7 130.63(16) . . ?
N1 C7 C8 113.32(14) . . ?
N1 C7 C6 102.10(13) . . ?
C8 C7 C6 111.96(15) . . ?
N1 C7 H7A 109.7 . . ?
C8 C7 H7A 109.7 . . ?
C6 C7 H7A 109.7 . . ?
O2 C8 O3 124.52(17) . . ?
O2 C8 C7 126.26(16) . . ?
O3 C8 C7 109.22(16) . . ?
O1 C9 N1 126.03(16) . . ?
O1 C9 C1 127.46(15) . . ?
N1 C9 C1 106.50(15) . . ?
O3 C10 H10A 109.5 . . ?
O3 C10 H10B 109.5 . . ?
H10A C10 H10B 109.5 . . ?
O3 C10 H10C 109.5 . . ?
H10A C10 H10C 109.5 . . ?
H10B C10 H10C 109.5 . . ?

loop_
_geom_bond_atom_site_label_1
_geom_bond_atom_site_label_2
_geom_bond_distance
_geom_bond_site_symmetry_2
_geom_bond_publ_flag
O1 C9 1.2367(19) . ?
O2 C8 1.193(2) . ?
O3 C8 1.332(2) . ?
O3 C10 1.447(2) . ?
N1 C9 1.340(2) . ?
N1 C7 1.443(2) . ?
N1 H1A 0.8800 . ?
C1 C6 1.380(2) . ?
C1 C2 1.381(2) . ?
C1 C9 1.478(2) . ?
C2 C3 1.381(2) . ?
C2 H2A 0.9500 . ?
C3 C4 1.390(2) . ?
C3 H3A 0.9500 . ?
C4 C5 1.380(3) . ?
C4 H4A 0.9500 . ?
C5 C6 1.381(2) . ?
C5 H5A 0.9500 . ?
C6 C7 1.515(2) . ?
C7 C8 1.512(2) . ?
C7 H7A 1.0000 . ?
C10 H10A 0.9800 . ?
C10 H10B 0.9800 . ?
C10 H10C 0.9800 . ?
